data_7124791
loop_
_publ_author_name
'Firth, James D.'
'Craven, Philip G. E.'
'Lilburn, Matthew'
'Pahl, Axel'
'Marsden, Stephen P.'
'Nelson, Adam'

_publ_section_title
;
 A biosynthesis-inspired approach to over twenty diverse natural
 product-like scaffolds.
;
_journal_issue 63
_journal_name_full 'Chemical communications (Cambridge, England)'
_journal_page_first 9837
_journal_page_last 9840
_journal_paper_doi 10.1039/c6cc04662b
_journal_volume 52
_journal_year 2016
_chemical_formula_moiety 'C21 H22 F3 N O4'
_chemical_formula_sum 'C21 H22 F3 N O4'
_chemical_formula_weight 409.39
_chemical_name_systematic
'Methyl (1R*,2R*,5S*,8S*,9R*,10S*)-7-oxo-5-{[4-(trifluoromethyl)phenyl]methyl}-13-oxa-6-azatetracyclo[8.2.1.0^1^,8.0^2^,6]tridecane-9-carboxylate'
_space_group_crystal_system triclinic
_space_group_IT_number 2
_space_group_name_Hall '-P 1'
_space_group_name_H-M_alt 'P -1'
_atom_sites_solution_hydrogens geom
_audit_creation_date 2016-02-18
_audit_creation_method
;
Olex2 1.2
(compiled 2015.09.30 svn.r3233 for OlexSys, GUI svn.r5103)
;
_audit_update_record
;
2016-05-10 deposited with the CCDC.
2016-07-13 downloaded from the CCDC.
;
_cell_angle_alpha 78.173(2)
_cell_angle_beta 76.486(2)
_cell_angle_gamma 89.949(2)
_cell_formula_units_Z 8
_cell_length_a 11.7112(3)
_cell_length_b 15.2229(4)
_cell_length_c 22.2156(6)
_cell_measurement_reflns_used 21806
_cell_measurement_temperature 119.99(18)
_cell_measurement_theta_max 73.3340
_cell_measurement_theta_min 4.5800
_cell_volume 3764.55(18)
_computing_cell_refinement
;
CrysAlisPro, Agilent Technologies,
Version 1.171.37.35 (release 13-08-2014 CrysAlis171 .NET)
(compiled Aug 13 2014,18:06:01)
;
_computing_data_collection
;
CrysAlisPro, Agilent Technologies,
Version 1.171.37.35 (release 13-08-2014 CrysAlis171 .NET)
(compiled Aug 13 2014,18:06:01)
;
_computing_data_reduction
;
CrysAlisPro, Agilent Technologies,
Version 1.171.37.35 (release 13-08-2014 CrysAlis171 .NET)
(compiled Aug 13 2014,18:06:01)
;
_computing_molecular_graphics 'Olex2 (Dolomanov et al., 2009)'
_computing_publication_material 'Olex2 (Dolomanov et al., 2009)'
_computing_structure_refinement 'ShelXL (Sheldrick, 2015)'
_computing_structure_solution 'ShelXT (Sheldrick, 2015)'
_diffrn_ambient_environment N~2~
_diffrn_ambient_temperature 119.99(18)
_diffrn_detector 'CCD plate'
_diffrn_detector_area_resol_mean 5.3095
_diffrn_detector_type Atlas
_diffrn_measured_fraction_theta_full 1.000
_diffrn_measured_fraction_theta_max 0.986
_diffrn_measurement_details
;
#__ type_ start__ end____ width___ exp.time_
  1 omega -107.00  -11.00   1.0000    5.0000
omega____ theta____ kappa____ phi______ frames
    -      -38.5000  -65.0000   42.7718 96

#__ type_ start__ end____ width___ exp.time_
  2 omega -107.00  -12.00   1.0000    5.0000
omega____ theta____ kappa____ phi______ frames
    -      -38.5000  -62.0000 -128.7230 95

#__ type_ start__ end____ width___ exp.time_
  3 omega  -64.00   30.00   1.0000    5.0000
omega____ theta____ kappa____ phi______ frames
    -      -38.5000   57.0000 -180.0000 94

#__ type_ start__ end____ width___ exp.time_
  4 omega  -64.00   30.00   1.0000    5.0000
omega____ theta____ kappa____ phi______ frames
    -      -38.5000   57.0000    0.0000 94

#__ type_ start__ end____ width___ exp.time_
  5 omega  -26.00   69.00   1.0000    5.0000
omega____ theta____ kappa____ phi______ frames
    -       42.4589  -64.0000 -156.7581 95

#__ type_ start__ end____ width___ exp.time_
  6 omega   16.00  111.00   1.0000    5.0000
omega____ theta____ kappa____ phi______ frames
    -       42.4589   64.0000 -152.4784 95

#__ type_ start__ end____ width___ exp.time_
  7 omega   15.00  111.00   1.0000    5.0000
omega____ theta____ kappa____ phi______ frames
    -       42.4589   65.0000  136.3918 96

#__ type_ start__ end____ width___ exp.time_
  8 omega   15.00  111.00   1.0000    5.0000
omega____ theta____ kappa____ phi______ frames
    -       42.4589   65.0000   22.5721 96

#__ type_ start__ end____ width___ exp.time_
  9 omega  -26.00   69.00   1.0000    5.0000
omega____ theta____ kappa____ phi______ frames
    -       42.4589  -64.0000    8.6219 95

#__ type_ start__ end____ width___ exp.time_
 10 omega   35.00  131.00   1.0000   20.0000
omega____ theta____ kappa____ phi______ frames
    -      104.0242  -64.0000    8.1232 96

#__ type_ start__ end____ width___ exp.time_
 11 omega   83.00  177.00   1.0000   20.0000
omega____ theta____ kappa____ phi______ frames
    -      104.0242   30.0000   60.0000 94

#__ type_ start__ end____ width___ exp.time_
 12 omega   83.00  177.00   1.0000   20.0000
omega____ theta____ kappa____ phi______ frames
    -      104.0242   30.0000  150.0000 94

#__ type_ start__ end____ width___ exp.time_
 13 omega   31.00   90.00   1.0000   20.0000
omega____ theta____ kappa____ phi______ frames
    -      104.0242  -30.0000 -120.0000 59

#__ type_ start__ end____ width___ exp.time_
 14 omega   35.00  131.00   1.0000   20.0000
omega____ theta____ kappa____ phi______ frames
    -      104.0242  -65.0000   77.5114 96

#__ type_ start__ end____ width___ exp.time_
 15 omega   35.00  131.00   1.0000   20.0000
omega____ theta____ kappa____ phi______ frames
    -      104.0242  -65.0000 -168.5889 96

#__ type_ start__ end____ width___ exp.time_
 16 omega   35.00  131.00   1.0000   20.0000
omega____ theta____ kappa____ phi______ frames
    -      104.0242  -65.0000   44.2077 96

#__ type_ start__ end____ width___ exp.time_
 17 omega   35.00  131.00   1.0000   20.0000
omega____ theta____ kappa____ phi______ frames
    -      104.0242  -64.0000  106.3265 96

#__ type_ start__ end____ width___ exp.time_
 18 omega   31.00   90.00   1.0000   20.0000
omega____ theta____ kappa____ phi______ frames
    -      104.0242  -30.0000  -60.0000 59

#__ type_ start__ end____ width___ exp.time_
 19 omega   35.00  131.00   1.0000   20.0000
omega____ theta____ kappa____ phi______ frames
    -      104.0242  -65.0000  -96.7013 96

#__ type_ start__ end____ width___ exp.time_
 20 omega   35.00  131.00   1.0000   20.0000
omega____ theta____ kappa____ phi______ frames
    -      104.0242  -65.0000  -67.7277 96

#__ type_ start__ end____ width___ exp.time_
 21 omega   25.00  144.00   1.0000   20.0000
omega____ theta____ kappa____ phi______ frames
    -      104.0242  -15.0000  120.0000 119

#__ type_ start__ end____ width___ exp.time_
 22 omega   35.00  131.00   1.0000   20.0000
omega____ theta____ kappa____ phi______ frames
    -      104.0242  -65.0000 -131.7962 96

#__ type_ start__ end____ width___ exp.time_
 23 omega   31.00   90.00   1.0000   20.0000
omega____ theta____ kappa____ phi______ frames
    -      104.0242  -30.0000   30.0000 59

#__ type_ start__ end____ width___ exp.time_
 24 omega   35.00  131.00   1.0000   20.0000
omega____ theta____ kappa____ phi______ frames
    -      104.0242  -65.0000  -25.8588 96

#__ type_ start__ end____ width___ exp.time_
 25 omega   35.00  131.00   1.0000   20.0000
omega____ theta____ kappa____ phi______ frames
    -      104.0242  -65.0000  149.0744 96

#__ type_ start__ end____ width___ exp.time_
 26 omega   17.00  111.00   1.0000    5.0000
omega____ theta____ kappa____ phi______ frames
    -       42.4589   57.0000  -90.0000 94

#__ type_ start__ end____ width___ exp.time_
 27 omega   16.00  111.00   1.0000    5.0000
omega____ theta____ kappa____ phi______ frames
    -       42.4589   64.0000   81.9619 95

#__ type_ start__ end____ width___ exp.time_
 28 omega   22.00  114.00   1.0000    5.0000
omega____ theta____ kappa____ phi______ frames
    -       42.4589   37.0000    0.0000 92

#__ type_ start__ end____ width___ exp.time_
 29 omega   22.00  114.00   1.0000    5.0000
omega____ theta____ kappa____ phi______ frames
    -       42.4589   37.0000  -90.0000 92

#__ type_ start__ end____ width___ exp.time_
 30 omega   15.00  111.00   1.0000    5.0000
omega____ theta____ kappa____ phi______ frames
    -       42.4589   65.0000  -91.5379 96

#__ type_ start__ end____ width___ exp.time_
 31 omega   22.00  114.00   1.0000    5.0000
omega____ theta____ kappa____ phi______ frames
    -       42.4589   37.0000   60.0000 92

#__ type_ start__ end____ width___ exp.time_
 32 omega   16.00  111.00   1.0000    5.0000
omega____ theta____ kappa____ phi______ frames
    -       42.4589   64.0000  -54.4079 95
;
_diffrn_measurement_device 'four-circle diffractometer'
_diffrn_measurement_device_type 'SuperNova, Dual, Cu at zero, Atlas'
_diffrn_measurement_method '\w scans'
_diffrn_orient_matrix_UB_11 -0.0410824000
_diffrn_orient_matrix_UB_12 -0.0005371000
_diffrn_orient_matrix_UB_13 0.0712124000
_diffrn_orient_matrix_UB_21 -0.0879226000
_diffrn_orient_matrix_UB_22 0.0721568000
_diffrn_orient_matrix_UB_23 -0.0141505000
_diffrn_orient_matrix_UB_31 -0.0945002000
_diffrn_orient_matrix_UB_32 -0.0742283000
_diffrn_orient_matrix_UB_33 0.0071542000
_diffrn_radiation_monochromator mirror
_diffrn_radiation_probe x-ray
_diffrn_radiation_type CuK\a
_diffrn_radiation_wavelength 1.54184
_diffrn_reflns_av_unetI/netI 0.0304
_diffrn_reflns_Laue_measured_fraction_full 1.000
_diffrn_reflns_Laue_measured_fraction_max 0.986
_diffrn_reflns_limit_h_max 14
_diffrn_reflns_limit_h_min -14
_diffrn_reflns_limit_k_max 13
_diffrn_reflns_limit_k_min -18
_diffrn_reflns_limit_l_max 27
_diffrn_reflns_limit_l_min -27
_diffrn_reflns_number 20977
_diffrn_reflns_point_group_measured_fraction_full 1.000
_diffrn_reflns_point_group_measured_fraction_max 0.986
_diffrn_reflns_theta_full 67.684
_diffrn_reflns_theta_max 73.675
_diffrn_reflns_theta_min 3.253
_diffrn_source 'sealed X-ray tube'
_diffrn_source_type 'SuperNova (Cu) X-ray Source'
_exptl_absorpt_coefficient_mu 1.017
_exptl_absorpt_correction_T_max 0.964
_exptl_absorpt_correction_T_min 0.877
_exptl_absorpt_correction_type gaussian
_exptl_absorpt_process_details
;
CrysAlisPro, Agilent Technologies,
Version 1.171.37.35 (release 13-08-2014 CrysAlis171 .NET)
(compiled Aug 13 2014,18:06:01)
Numerical absorption correction based on gaussian integration over
			a multifaceted crystal model
Empirical absorption correction using spherical harmonics,
 implemented in SCALE3 ABSPACK scaling algorithm.
;
_exptl_crystal_colour colourless
_exptl_crystal_colour_primary colourless
_exptl_crystal_density_diffrn 1.445
_exptl_crystal_description plate
_exptl_crystal_F_000 1712
_exptl_crystal_size_max 0.17
_exptl_crystal_size_mid 0.13
_exptl_crystal_size_min 0.04
_refine_diff_density_max 0.367
_refine_diff_density_min -0.463
_refine_diff_density_rms 0.073
_refine_ls_extinction_method none
_refine_ls_goodness_of_fit_ref 1.030
_refine_ls_hydrogen_treatment constr
_refine_ls_matrix_type full
_refine_ls_number_parameters 1050
_refine_ls_number_reflns 20977
_refine_ls_number_restraints 0
_refine_ls_restrained_S_all 1.030
_refine_ls_R_factor_all 0.0714
_refine_ls_R_factor_gt 0.0603
_refine_ls_shift/su_max 0.000
_refine_ls_shift/su_mean 0.000
_refine_ls_structure_factor_coef Fsqd
_refine_ls_weighting_details 'w=1/[\s^2^(Fo^2^)+(0.1090P)^2^+1.5254P] where P=(Fo^2^+2Fc^2^)/3'
_refine_ls_weighting_scheme calc
_refine_ls_wR_factor_gt 0.1649
_refine_ls_wR_factor_ref 0.1703
_reflns_Friedel_coverage 0.000
_reflns_number_gt 17075
_reflns_number_total 20977
_reflns_threshold_expression 'I > 2\s(I)'
_cod_data_source_file c6cc04662b2.cif
_cod_data_source_block jdf3_509b_cu_a_twin1_hklf4
_cod_original_cell_volume 3764.56(18)
_cod_database_code 7124791
_chemical_oxdiff_formula 'C21 H22 F3 N1 O4'
_shelx_space_group_comment
;
The symmetry employed for this shelxl refinement is uniquely defined
by the following loop, which should always be used as a source of
symmetry information in preference to the above space-group names.
They are only intended as comments.
;
_diffrn_oxdiff_twin_integration_method simultaneous
_olex2_refinement_description
;
1. Twinned data refinement
 Scales: 0.7305(8) 0.2695(8)
2. Fixed Uiso
 At 1.2 times of:
  All C(H) groups, All C(H,H) groups
 At 1.5 times of:
  All C(H,H,H) groups
3.a Ternary CH refined with riding coordinates:
 C3(H3), C4(H4), C8(H8), C10(H10), C13(H13), C66(H66), C67(H67), C71(H71),
 C73(H73), C76(H76), C24(H24), C25(H25), C29(H29), C31(H31), C34(H34), C45(H45),
  C46(H46), C50(H50), C52(H52), C55(H55)
3.b Secondary CH2 refined with riding coordinates:
 C6(H6A,H6B), C7(H7A,H7B), C11(H11A,H11B), C12(H12A,H12B), C14(H14A,H14B),
 C68(H68A,H68B), C69(H69A,H69B), C74(H74A,H74B), C75(H75A,H75B), C77(H77A,H77B),
  C26(H26A,H26B), C27(H27A,H27B), C32(H32A,H32B), C33(H33A,H33B), C35(H35A,
 H35B), C47(H47A,H47B), C48(H48A,H48B), C53(H53A,H53B), C54(H54A,H54B),
 C56(H56A,H56B)
3.c Aromatic/amide H refined with riding coordinates:
 C16(H16), C17(H17), C19(H19), C20(H20), C79(H79), C80(H80), C82(H82),
 C83(H83), C37(H37), C38(H38), C40(H40), C41(H41), C58(H58), C59(H59), C61(H61),
  C62(H62)
3.d Idealised Me refined as rotating group:
 C1(H1A,H1B,H1C), C64(H64A,H64B,H64C), C22(H22A,H22B,H22C), C43(H43A,H43B,H43C)
;
_shelx_shelxl_version_number 2014/7
_olex2_submission_special_instructions 'No special instructions were received'

loop_
_space_group_symop_operation_xyz
'x, y, z'
'-x, -y, -z'

loop_
_atom_site_label
_atom_site_type_symbol
_atom_site_fract_x
_atom_site_fract_y
_atom_site_fract_z
_atom_site_U_iso_or_equiv
_atom_site_adp_type
_atom_site_occupancy
_atom_site_site_symmetry_order
_atom_site_calc_flag
_atom_site_refinement_flags_posn
F1 F 0.5474(2) 0.87467(15) 0.52989(9) 0.0426(5) Uani 1 1 d .
O1 O 1.08130(17) 1.33761(14) 0.06826(10) 0.0224(4) Uani 1 1 d .
N1 N 0.7969(2) 1.34076(16) 0.25961(11) 0.0196(5) Uani 1 1 d .
C1 C 1.1438(3) 1.2556(2) 0.06944(18) 0.0333(7) Uani 1 1 d .
H1A H 1.1170 1.2207 0.0435 0.050 Uiso 1 1 calc GR
H1B H 1.1293 1.2216 0.1122 0.050 Uiso 1 1 calc GR
H1C H 1.2266 1.2701 0.0534 0.050 Uiso 1 1 calc GR
F2 F 0.5606(2) 0.79247(15) 0.46212(11) 0.0566(7) Uani 1 1 d .
O2 O 0.9109(2) 1.25593(15) 0.09195(11) 0.0305(5) Uani 1 1 d .
C2 C 0.9632(2) 1.32638(19) 0.08485(13) 0.0185(6) Uani 1 1 d .
F3 F 0.41223(19) 0.87669(18) 0.47954(12) 0.0559(7) Uani 1 1 d .
O3 O 0.71115(16) 1.37284(13) 0.13945(9) 0.0183(4) Uani 1 1 d .
C3 C 0.9082(2) 1.41434(19) 0.09096(13) 0.0167(5) Uani 1 1 d .
H3 H 0.9586 1.4644 0.0623 0.020 Uiso 1 1 calc R
O4 O 0.98531(17) 1.30969(15) 0.21343(10) 0.0234(4) Uani 1 1 d .
C4 C 0.8781(2) 1.42971(19) 0.16040(13) 0.0172(5) Uani 1 1 d .
H4 H 0.9158 1.4860 0.1627 0.021 Uiso 1 1 calc R
C5 C 0.7425(2) 1.43489(19) 0.17469(13) 0.0185(6) Uani 1 1 d .
C6 C 0.7065(3) 1.5245(2) 0.14121(14) 0.0243(6) Uani 1 1 d .
H6A H 0.7499 1.5747 0.1475 0.029 Uiso 1 1 calc R
H6B H 0.6228 1.5319 0.1551 0.029 Uiso 1 1 calc R
C7 C 0.7411(3) 1.5137(2) 0.07134(14) 0.0232(6) Uani 1 1 d .
H7A H 0.6741 1.5199 0.0523 0.028 Uiso 1 1 calc R
H7B H 0.8035 1.5570 0.0461 0.028 Uiso 1 1 calc R
C8 C 0.7835(2) 1.4170(2) 0.07883(13) 0.0195(6) Uani 1 1 d .
H8 H 0.7762 1.3882 0.0442 0.023 Uiso 1 1 calc R
C9 C 0.8964(2) 1.35260(19) 0.21268(13) 0.0190(6) Uani 1 1 d .
C10 C 0.7015(3) 1.3985(2) 0.24534(13) 0.0215(6) Uani 1 1 d .
H10 H 0.6967 1.4482 0.2677 0.026 Uiso 1 1 calc R
C11 C 0.5924(3) 1.3354(2) 0.27348(14) 0.0255(7) Uani 1 1 d .
H11A H 0.5808 1.2981 0.2447 0.031 Uiso 1 1 calc R
H11B H 0.5224 1.3683 0.2848 0.031 Uiso 1 1 calc R
C12 C 0.6253(3) 1.2797(2) 0.33238(14) 0.0251(6) Uani 1 1 d .
H12A H 0.6150 1.3132 0.3658 0.030 Uiso 1 1 calc R
H12B H 0.5772 1.2242 0.3481 0.030 Uiso 1 1 calc R
C13 C 0.7551(2) 1.2605(2) 0.30947(13) 0.0202(6) Uani 1 1 d .
H13 H 0.7960 1.2571 0.3436 0.024 Uiso 1 1 calc R
C14 C 0.7726(3) 1.1752(2) 0.28167(13) 0.0209(6) Uani 1 1 d .
H14A H 0.7401 1.1829 0.2447 0.025 Uiso 1 1 calc R
H14B H 0.8561 1.1664 0.2684 0.025 Uiso 1 1 calc R
C15 C 0.7136(3) 1.0932(2) 0.32965(13) 0.0202(6) Uani 1 1 d .
C16 C 0.6095(3) 1.0556(2) 0.32417(15) 0.0258(6) Uani 1 1 d .
H16 H 0.5792 1.0785 0.2893 0.031 Uiso 1 1 calc R
C17 C 0.5504(3) 0.9842(2) 0.37026(16) 0.0299(7) Uani 1 1 d .
H17 H 0.4802 0.9600 0.3663 0.036 Uiso 1 1 calc R
C18 C 0.5951(3) 0.9486(2) 0.42217(14) 0.0261(6) Uani 1 1 d .
C19 C 0.7000(3) 0.9838(2) 0.42739(15) 0.0261(6) Uani 1 1 d .
H19 H 0.7312 0.9595 0.4617 0.031 Uiso 1 1 calc R
C20 C 0.7589(3) 1.0557(2) 0.38148(14) 0.0228(6) Uani 1 1 d .
H20 H 0.8296 1.0791 0.3853 0.027 Uiso 1 1 calc R
C21 C 0.5290(3) 0.8739(2) 0.47259(17) 0.0337(7) Uani 1 1 d .
N4 N 0.2539(2) 0.03420(17) 0.25849(11) 0.0201(5) Uani 1 1 d .
F10 F 0.2947(3) 0.4490(2) 0.46174(11) 0.0699(9) Uani 1 1 d .
F11 F 0.1104(4) 0.4488(3) 0.4755(2) 0.1068(15) Uani 1 1 d .
F12 F 0.1911(3) 0.34500(19) 0.52786(10) 0.0710(9) Uani 1 1 d .
O13 O 0.57037(18) 0.12101(15) 0.07831(10) 0.0256(5) Uani 1 1 d .
O14 O 0.4036(2) 0.19406(15) 0.09166(12) 0.0320(5) Uani 1 1 d .
O15 O 0.19498(16) 0.06052(13) 0.13166(9) 0.0186(4) Uani 1 1 d .
O16 O 0.45182(18) 0.07351(16) 0.22103(10) 0.0281(5) Uani 1 1 d .
C64 C 0.6330(3) 0.2027(2) 0.07927(19) 0.0349(8) Uani 1 1 d .
H64A H 0.6184 0.2507 0.0469 0.052 Uiso 1 1 calc GR
H64B H 0.7158 0.1934 0.0716 0.052 Uiso 1 1 calc GR
H64C H 0.6063 0.2180 0.1199 0.052 Uiso 1 1 calc GR
C65 C 0.4529(3) 0.1250(2) 0.08888(14) 0.0212(6) Uani 1 1 d .
C66 C 0.3937(2) 0.0343(2) 0.09677(13) 0.0198(6) Uani 1 1 d .
H66 H 0.4462 -0.0038 0.0733 0.024 Uiso 1 1 calc R
C67 C 0.2761(2) 0.0415(2) 0.07674(13) 0.0205(6) Uani 1 1 d .
H67 H 0.2792 0.0870 0.0381 0.025 Uiso 1 1 calc R
C68 C 0.2291(3) -0.0518(2) 0.07377(15) 0.0265(7) Uani 1 1 d .
H68A H 0.2918 -0.0867 0.0552 0.032 Uiso 1 1 calc R
H68B H 0.1691 -0.0467 0.0498 0.032 Uiso 1 1 calc R
C69 C 0.1768(3) -0.0938(2) 0.14480(14) 0.0243(6) Uani 1 1 d .
H69A H 0.0922 -0.1039 0.1540 0.029 Uiso 1 1 calc R
H69B H 0.2123 -0.1498 0.1582 0.029 Uiso 1 1 calc R
C70 C 0.2112(2) -0.02004(19) 0.17488(13) 0.0184(5) Uani 1 1 d .
C71 C 0.3463(2) -0.01476(19) 0.16768(13) 0.0193(6) Uani 1 1 d .
H71 H 0.3768 -0.0749 0.1757 0.023 Uiso 1 1 calc R
C72 C 0.3603(3) 0.0363(2) 0.21780(13) 0.0208(6) Uani 1 1 d .
C73 C 0.1574(2) -0.0117(2) 0.24269(13) 0.0199(6) Uani 1 1 d .
H73 H 0.1405 -0.0717 0.2701 0.024 Uiso 1 1 calc R
C74 C 0.0550(2) 0.0474(2) 0.25977(14) 0.0212(6) Uani 1 1 d .
H74A H -0.0200 0.0144 0.2690 0.025 Uiso 1 1 calc R
H74B H 0.0571 0.0999 0.2262 0.025 Uiso 1 1 calc R
C75 C 0.0785(3) 0.0733(2) 0.31932(14) 0.0241(6) Uani 1 1 d .
H75A H 0.0375 0.1266 0.3276 0.029 Uiso 1 1 calc R
H75B H 0.0530 0.0247 0.3560 0.029 Uiso 1 1 calc R
C76 C 0.2122(3) 0.0915(2) 0.30411(14) 0.0217(6) Uani 1 1 d .
H76 H 0.2420 0.0720 0.3422 0.026 Uiso 1 1 calc R
C77 C 0.2469(3) 0.1910(2) 0.27477(14) 0.0250(6) Uani 1 1 d .
H77A H 0.3286 0.1970 0.2515 0.030 Uiso 1 1 calc R
H77B H 0.1991 0.2137 0.2452 0.030 Uiso 1 1 calc R
C78 C 0.2299(3) 0.2453(2) 0.32520(14) 0.0220(6) Uani 1 1 d .
C79 C 0.1371(3) 0.3010(2) 0.33637(15) 0.0252(6) Uani 1 1 d .
H79 H 0.0822 0.3060 0.3118 0.030 Uiso 1 1 calc R
C80 C 0.1250(3) 0.3498(2) 0.38428(16) 0.0292(7) Uani 1 1 d .
H80 H 0.0620 0.3865 0.3917 0.035 Uiso 1 1 calc R
C81 C 0.2065(3) 0.3432(2) 0.42044(15) 0.0282(7) Uani 1 1 d .
C82 C 0.2993(3) 0.2880(2) 0.41000(18) 0.0367(8) Uani 1 1 d .
H82 H 0.3543 0.2836 0.4345 0.044 Uiso 1 1 calc R
C83 C 0.3103(3) 0.2395(2) 0.36340(17) 0.0314(7) Uani 1 1 d .
H83 H 0.3727 0.2019 0.3571 0.038 Uiso 1 1 calc R
C84 C 0.1986(4) 0.3962(3) 0.47100(17) 0.0391(9) Uani 1 1 d .
N2 N 0.2146(2) 0.53487(17) 0.25656(11) 0.0190(5) Uani 1 1 d .
F4 F 0.1667(2) 0.95793(17) 0.46680(12) 0.0518(6) Uani 1 1 d .
F5 F 0.0843(3) 0.83707(19) 0.52986(11) 0.0674(8) Uani 1 1 d .
O5 O 0.05078(17) 0.61866(14) 0.07855(10) 0.0214(4) Uani 1 1 d .
F6 F -0.01494(19) 0.92335(17) 0.47544(12) 0.0499(6) Uani 1 1 d .
O6 O 0.21054(19) 0.69022(15) 0.08792(12) 0.0307(5) Uani 1 1 d .
O7 O 0.38139(16) 0.55598(13) 0.12729(9) 0.0179(4) Uani 1 1 d .
O8 O 0.04685(17) 0.57236(16) 0.22140(10) 0.0258(5) Uani 1 1 d .
C22 C -0.0086(3) 0.7023(2) 0.07802(17) 0.0306(7) Uani 1 1 d .
H22A H 0.0345 0.7479 0.0437 0.046 Uiso 1 1 calc GR
H22B H -0.0131 0.7204 0.1174 0.046 Uiso 1 1 calc GR
H22C H -0.0865 0.6939 0.0726 0.046 Uiso 1 1 calc GR
C23 C 0.1598(2) 0.6216(2) 0.08798(13) 0.0184(6) Uani 1 1 d .
C24 C 0.2094(2) 0.52905(19) 0.09681(12) 0.0171(5) Uani 1 1 d .
H24 H 0.1744 0.4904 0.0750 0.020 Uiso 1 1 calc R
C25 C 0.3450(2) 0.53390(19) 0.07471(13) 0.0185(6) Uani 1 1 d .
H25 H 0.3754 0.5771 0.0348 0.022 Uiso 1 1 calc R
C26 C 0.3905(3) 0.4387(2) 0.07404(14) 0.0237(6) Uani 1 1 d .
H26A H 0.4702 0.4412 0.0484 0.028 Uiso 1 1 calc R
H26B H 0.3401 0.4029 0.0584 0.028 Uiso 1 1 calc R
C27 C 0.3853(3) 0.4011(2) 0.14495(14) 0.0217(6) Uani 1 1 d .
H27A H 0.3382 0.3452 0.1610 0.026 Uiso 1 1 calc R
H27B H 0.4632 0.3922 0.1526 0.026 Uiso 1 1 calc R
C28 C 0.3263(2) 0.47765(19) 0.17336(13) 0.0176(5) Uani 1 1 d .
C29 C 0.1971(2) 0.48255(19) 0.16790(13) 0.0170(5) Uani 1 1 d .
H29 H 0.1591 0.4223 0.1775 0.020 Uiso 1 1 calc R
C30 C 0.1417(2) 0.5356(2) 0.21764(13) 0.0191(6) Uani 1 1 d .
C31 C 0.3241(2) 0.48892(19) 0.23961(13) 0.0196(6) Uani 1 1 d .
H31 H 0.3184 0.4297 0.2679 0.024 Uiso 1 1 calc R
C32 C 0.4136(2) 0.5496(2) 0.25362(13) 0.0201(6) Uani 1 1 d .
H32A H 0.4388 0.6015 0.2193 0.024 Uiso 1 1 calc R
H32B H 0.4819 0.5173 0.2616 0.024 Uiso 1 1 calc R
C33 C 0.3416(3) 0.5768(2) 0.31365(14) 0.0230(6) Uani 1 1 d .
H33A H 0.3759 0.6310 0.3202 0.028 Uiso 1 1 calc R
H33B H 0.3375 0.5291 0.3506 0.028 Uiso 1 1 calc R
C34 C 0.2186(3) 0.5931(2) 0.30081(13) 0.0213(6) Uani 1 1 d .
H34 H 0.1574 0.5735 0.3399 0.026 Uiso 1 1 calc R
C35 C 0.2064(3) 0.6921(2) 0.27175(14) 0.0239(6) Uani 1 1 d .
H35A H 0.2786 0.7158 0.2410 0.029 Uiso 1 1 calc R
H35B H 0.1431 0.6972 0.2500 0.029 Uiso 1 1 calc R
C36 C 0.1809(2) 0.7457(2) 0.32301(14) 0.0214(6) Uani 1 1 d .
C37 C 0.0679(3) 0.7382(2) 0.36272(16) 0.0292(7) Uani 1 1 d .
H37 H 0.0107 0.7007 0.3567 0.035 Uiso 1 1 calc R
C38 C 0.0395(3) 0.7850(2) 0.41028(16) 0.0316(7) Uani 1 1 d .
H38 H -0.0366 0.7802 0.4356 0.038 Uiso 1 1 calc R
C39 C 0.1240(3) 0.8391(2) 0.42049(15) 0.0247(6) Uani 1 1 d .
C40 C 0.2378(3) 0.8464(2) 0.38283(15) 0.0257(6) Uani 1 1 d .
H40 H 0.2953 0.8822 0.3902 0.031 Uiso 1 1 calc R
C41 C 0.2650(3) 0.7999(2) 0.33427(14) 0.0246(6) Uani 1 1 d .
H41 H 0.3411 0.8051 0.3088 0.030 Uiso 1 1 calc R
C42 C 0.0900(3) 0.8889(2) 0.47297(17) 0.0350(8) Uani 1 1 d .
N3 N 0.3291(2) 0.16488(16) 0.73645(11) 0.0198(5) Uani 1 1 d .
F7 F 0.2759(3) 0.71563(14) 0.53699(11) 0.0530(6) Uani 1 1 d .
F8 F 0.1626(2) 0.63248(17) 0.50731(14) 0.0631(8) Uani 1 1 d .
F9 F 0.3487(3) 0.64228(17) 0.46700(10) 0.0597(7) Uani 1 1 d .
O9 O 0.45404(18) 0.15968(14) 0.92467(10) 0.0232(4) Uani 1 1 d .
O10 O 0.2987(2) 0.23852(15) 0.90833(11) 0.0288(5) Uani 1 1 d .
O11 O 0.14160(17) 0.12384(13) 0.85864(9) 0.0198(4) Uani 1 1 d .
O12 O 0.47845(17) 0.19537(15) 0.78164(10) 0.0247(5) Uani 1 1 d .
C43 C 0.5148(3) 0.2430(2) 0.92412(17) 0.0317(7) Uani 1 1 d .
H43A H 0.5149 0.2854 0.8856 0.048 Uiso 1 1 calc GR
H43B H 0.5943 0.2316 0.9267 0.048 Uiso 1 1 calc GR
H43C H 0.4753 0.2671 0.9597 0.048 Uiso 1 1 calc GR
C44 C 0.3473(2) 0.16959(19) 0.91207(13) 0.0183(6) Uani 1 1 d .
C45 C 0.2992(2) 0.08178(19) 0.90342(13) 0.0168(5) Uani 1 1 d .
H45 H 0.3270 0.0308 0.9301 0.020 Uiso 1 1 calc R
C46 C 0.1641(2) 0.07670(19) 0.91756(13) 0.0191(6) Uani 1 1 d .
H46 H 0.1267 0.1025 0.9538 0.023 Uiso 1 1 calc R
C47 C 0.1178(3) -0.0199(2) 0.92241(14) 0.0244(6) Uani 1 1 d .
H47A H 0.0345 -0.0281 0.9424 0.029 Uiso 1 1 calc R
H47B H 0.1602 -0.0638 0.9458 0.029 Uiso 1 1 calc R
C48 C 0.1429(3) -0.0260(2) 0.85137(14) 0.0249(6) Uani 1 1 d .
H48A H 0.1933 -0.0747 0.8427 0.030 Uiso 1 1 calc R
H48B H 0.0708 -0.0331 0.8381 0.030 Uiso 1 1 calc R
C49 C 0.2051(3) 0.06536(19) 0.82032(13) 0.0196(6) Uani 1 1 d .
C50 C 0.3296(2) 0.07134(19) 0.83274(13) 0.0180(6) Uani 1 1 d .
H50 H 0.3714 0.0164 0.8280 0.022 Uiso 1 1 calc R
C51 C 0.3895(2) 0.1520(2) 0.78194(13) 0.0192(6) Uani 1 1 d .
C52 C 0.2224(3) 0.1060(2) 0.75037(13) 0.0216(6) Uani 1 1 d .
H52 H 0.2381 0.0583 0.7263 0.026 Uiso 1 1 calc R
C53 C 0.1358(3) 0.1688(2) 0.72484(14) 0.0257(6) Uani 1 1 d .
H53A H 0.0995 0.2049 0.7547 0.031 Uiso 1 1 calc R
H53B H 0.0751 0.1361 0.7140 0.031 Uiso 1 1 calc R
C54 C 0.2185(3) 0.2266(2) 0.66538(14) 0.0259(6) Uani 1 1 d .
H54A H 0.2378 0.1939 0.6314 0.031 Uiso 1 1 calc R
H54B H 0.1827 0.2818 0.6506 0.031 Uiso 1 1 calc R
C55 C 0.3284(3) 0.2464(2) 0.68763(13) 0.0208(6) Uani 1 1 d .
H55 H 0.3987 0.2510 0.6528 0.025 Uiso 1 1 calc R
C56 C 0.3203(3) 0.3318(2) 0.71539(13) 0.0215(6) Uani 1 1 d .
H56A H 0.2528 0.3249 0.7512 0.026 Uiso 1 1 calc R
H56B H 0.3902 0.3395 0.7304 0.026 Uiso 1 1 calc R
C57 C 0.3086(3) 0.4139(2) 0.66645(13) 0.0202(6) Uani 1 1 d .
C58 C 0.4043(3) 0.4519(2) 0.61742(14) 0.0221(6) Uani 1 1 d .
H58 H 0.4778 0.4281 0.6162 0.027 Uiso 1 1 calc R
C59 C 0.3918(3) 0.5244(2) 0.57041(14) 0.0252(6) Uani 1 1 d .
H59 H 0.4566 0.5493 0.5383 0.030 Uiso 1 1 calc R
C60 C 0.2828(3) 0.5593(2) 0.57161(15) 0.0265(6) Uani 1 1 d .
C61 C 0.1873(3) 0.5235(2) 0.62069(17) 0.0325(7) Uani 1 1 d .
H61 H 0.1141 0.5477 0.6219 0.039 Uiso 1 1 calc R
C62 C 0.2003(3) 0.4522(2) 0.66785(15) 0.0283(7) Uani 1 1 d .
H62 H 0.1360 0.4294 0.7009 0.034 Uiso 1 1 calc R
C63 C 0.2675(3) 0.6367(2) 0.52082(17) 0.0340(8) Uani 1 1 d .

loop_
_atom_site_aniso_label
_atom_site_aniso_U_11
_atom_site_aniso_U_22
_atom_site_aniso_U_33
_atom_site_aniso_U_23
_atom_site_aniso_U_13
_atom_site_aniso_U_12
F1 0.0528(13) 0.0384(12) 0.0294(10) 0.0017(8) -0.0031(9) -0.0053(10)
O1 0.0131(9) 0.0185(10) 0.0333(11) -0.0030(8) -0.0027(8) 0.0033(8)
N1 0.0201(12) 0.0173(12) 0.0198(11) -0.0014(9) -0.0040(9) 0.0026(10)
C1 0.0260(17) 0.0253(17) 0.048(2) -0.0071(14) -0.0091(14) 0.0116(14)
F2 0.0836(19) 0.0250(11) 0.0466(13) -0.0064(9) 0.0123(12) -0.0106(12)
O2 0.0247(12) 0.0178(11) 0.0494(14) -0.0103(9) -0.0069(9) -0.0026(10)
C2 0.0154(13) 0.0180(14) 0.0211(13) -0.0027(10) -0.0036(10) 0.0012(12)
F3 0.0298(11) 0.0629(16) 0.0607(15) 0.0120(12) -0.0040(10) -0.0127(12)
O3 0.0142(9) 0.0165(10) 0.0237(10) -0.0033(7) -0.0040(7) -0.0027(8)
C3 0.0129(12) 0.0147(13) 0.0205(13) -0.0013(10) -0.0020(9) -0.0020(11)
O4 0.0136(9) 0.0272(11) 0.0290(11) -0.0010(8) -0.0087(7) 0.0034(9)
C4 0.0163(13) 0.0131(13) 0.0226(13) -0.0038(10) -0.0052(10) -0.0014(11)
C5 0.0162(13) 0.0154(13) 0.0226(14) -0.0042(10) -0.0018(10) 0.0015(11)
C6 0.0234(15) 0.0203(15) 0.0266(15) -0.0019(11) -0.0031(11) 0.0055(13)
C7 0.0190(14) 0.0215(15) 0.0265(15) 0.0020(11) -0.0062(11) 0.0035(12)
C8 0.0163(13) 0.0240(15) 0.0177(13) -0.0032(10) -0.0042(10) 0.0011(12)
C9 0.0177(13) 0.0184(14) 0.0216(13) -0.0032(10) -0.0073(10) -0.0021(12)
C10 0.0229(14) 0.0176(14) 0.0219(14) -0.0032(11) -0.0023(11) 0.0065(12)
C11 0.0186(14) 0.0226(15) 0.0290(15) 0.0019(12) 0.0007(11) 0.0065(13)
C12 0.0242(15) 0.0223(15) 0.0241(14) -0.0010(11) 0.0000(11) 0.0049(13)
C13 0.0210(14) 0.0203(14) 0.0175(13) -0.0012(10) -0.0032(10) 0.0012(12)
C14 0.0202(14) 0.0211(15) 0.0205(13) -0.0028(11) -0.0045(10) 0.0051(12)
C15 0.0195(14) 0.0188(14) 0.0222(14) -0.0040(11) -0.0054(10) 0.0049(12)
C16 0.0246(15) 0.0264(16) 0.0290(15) -0.0037(12) -0.0134(12) 0.0018(13)
C17 0.0214(15) 0.0329(18) 0.0368(17) -0.0049(14) -0.0121(12) -0.0048(14)
C18 0.0244(15) 0.0246(16) 0.0283(15) -0.0040(12) -0.0059(12) 0.0008(13)
C19 0.0234(15) 0.0264(16) 0.0283(15) -0.0006(12) -0.0105(11) 0.0038(13)
C20 0.0163(13) 0.0246(16) 0.0285(15) -0.0035(12) -0.0091(11) 0.0006(12)
C21 0.0339(18) 0.0275(17) 0.0373(18) -0.0048(14) -0.0057(14) -0.0029(15)
N4 0.0155(11) 0.0226(13) 0.0238(12) -0.0051(9) -0.0073(9) -0.0023(10)
F10 0.097(2) 0.0711(18) 0.0379(13) -0.0214(12) 0.0006(12) -0.0507(17)
F11 0.116(3) 0.129(3) 0.135(3) -0.109(3) -0.075(3) 0.078(3)
F12 0.121(3) 0.0560(16) 0.0243(11) -0.0032(10) 0.0004(12) -0.0306(17)
O13 0.0165(10) 0.0218(11) 0.0385(12) -0.0046(9) -0.0079(8) -0.0003(9)
O14 0.0256(12) 0.0192(11) 0.0520(14) -0.0068(10) -0.0114(10) 0.0039(10)
O15 0.0162(9) 0.0162(10) 0.0233(10) -0.0016(8) -0.0070(7) 0.0027(8)
O16 0.0176(10) 0.0368(13) 0.0342(12) -0.0106(10) -0.0121(8) -0.0012(10)
C64 0.0284(17) 0.0235(17) 0.056(2) -0.0065(15) -0.0176(15) -0.0041(15)
C65 0.0182(13) 0.0203(15) 0.0256(14) -0.0043(11) -0.0067(10) 0.0030(12)
C66 0.0174(14) 0.0175(14) 0.0237(14) -0.0039(11) -0.0035(10) 0.0021(12)
C67 0.0184(13) 0.0227(15) 0.0213(13) -0.0043(11) -0.0071(10) 0.0033(12)
C68 0.0258(16) 0.0291(17) 0.0296(16) -0.0123(13) -0.0109(12) 0.0049(14)
C69 0.0259(15) 0.0183(15) 0.0311(16) -0.0062(12) -0.0108(12) -0.0010(13)
C70 0.0182(13) 0.0136(13) 0.0246(14) -0.0026(10) -0.0085(10) 0.0000(11)
C71 0.0162(13) 0.0158(13) 0.0268(14) -0.0038(11) -0.0074(10) 0.0035(11)
C72 0.0183(14) 0.0205(14) 0.0251(14) -0.0024(11) -0.0100(10) 0.0023(12)
C73 0.0173(13) 0.0163(14) 0.0273(14) -0.0029(11) -0.0090(11) -0.0025(12)
C74 0.0161(13) 0.0173(14) 0.0307(15) -0.0057(11) -0.0058(10) -0.0012(12)
C75 0.0211(15) 0.0221(15) 0.0277(15) -0.0064(11) -0.0021(11) -0.0028(13)
C76 0.0217(14) 0.0216(15) 0.0226(14) -0.0042(11) -0.0073(11) -0.0015(12)
C77 0.0260(15) 0.0220(15) 0.0255(15) -0.0023(12) -0.0058(11) -0.0038(13)
C78 0.0173(13) 0.0205(15) 0.0280(15) -0.0036(11) -0.0066(11) -0.0051(12)
C79 0.0200(14) 0.0254(16) 0.0317(15) -0.0039(12) -0.0109(11) -0.0002(13)
C80 0.0231(15) 0.0274(17) 0.0372(17) -0.0078(13) -0.0067(12) 0.0039(14)
C81 0.0314(17) 0.0236(16) 0.0292(16) -0.0047(12) -0.0073(12) -0.0048(14)
C82 0.0377(19) 0.0339(19) 0.048(2) -0.0112(15) -0.0282(16) 0.0065(16)
C83 0.0243(16) 0.0282(17) 0.050(2) -0.0150(15) -0.0187(14) 0.0054(14)
C84 0.050(2) 0.0318(19) 0.0350(19) -0.0060(15) -0.0099(15) -0.0024(18)
N2 0.0133(11) 0.0226(12) 0.0211(11) -0.0054(9) -0.0035(8) 0.0030(10)
F4 0.0457(13) 0.0524(15) 0.0698(16) -0.0423(12) -0.0129(11) 0.0001(12)
F5 0.109(2) 0.0609(17) 0.0350(13) -0.0190(11) -0.0143(13) 0.0277(16)
O5 0.0154(9) 0.0195(10) 0.0313(11) -0.0053(8) -0.0093(8) 0.0033(9)
F6 0.0324(11) 0.0562(15) 0.0723(16) -0.0420(12) -0.0100(10) 0.0172(11)
O6 0.0207(11) 0.0179(11) 0.0547(15) -0.0070(10) -0.0121(10) 0.0009(10)
O7 0.0151(9) 0.0140(9) 0.0235(10) -0.0024(7) -0.0039(7) -0.0027(8)
O8 0.0125(9) 0.0370(13) 0.0291(11) -0.0110(9) -0.0038(7) 0.0060(9)
C22 0.0255(16) 0.0263(17) 0.0417(18) -0.0064(14) -0.0120(13) 0.0102(14)
C23 0.0121(12) 0.0195(14) 0.0238(14) -0.0043(11) -0.0047(10) -0.0008(12)
C24 0.0155(13) 0.0165(13) 0.0206(13) -0.0051(10) -0.0060(10) 0.0014(11)
C25 0.0142(13) 0.0205(14) 0.0199(13) -0.0037(10) -0.0027(10) 0.0000(12)
C26 0.0216(14) 0.0248(16) 0.0257(15) -0.0095(12) -0.0039(11) 0.0042(13)
C27 0.0200(14) 0.0168(14) 0.0273(15) -0.0040(11) -0.0044(11) 0.0030(12)
C28 0.0158(13) 0.0159(13) 0.0202(13) -0.0022(10) -0.0038(10) -0.0005(11)
C29 0.0144(13) 0.0128(13) 0.0228(14) -0.0034(10) -0.0028(10) -0.0035(11)
C30 0.0130(13) 0.0211(14) 0.0214(13) -0.0031(11) -0.0016(10) -0.0043(12)
C31 0.0147(13) 0.0169(14) 0.0266(14) -0.0031(11) -0.0051(10) 0.0045(11)
C32 0.0174(13) 0.0198(14) 0.0260(14) -0.0064(11) -0.0096(10) 0.0046(12)
C33 0.0249(15) 0.0216(15) 0.0248(14) -0.0048(11) -0.0106(11) 0.0051(13)
C34 0.0230(14) 0.0224(15) 0.0185(13) -0.0053(11) -0.0044(10) 0.0045(12)
C35 0.0276(15) 0.0214(15) 0.0252(15) -0.0055(11) -0.0104(11) 0.0084(13)
C36 0.0183(14) 0.0200(14) 0.0271(14) -0.0053(11) -0.0071(11) 0.0073(12)
C37 0.0170(14) 0.0256(16) 0.0475(19) -0.0155(14) -0.0059(12) 0.0017(13)
C38 0.0172(14) 0.0336(18) 0.0440(19) -0.0149(15) -0.0017(12) 0.0055(14)
C39 0.0251(15) 0.0204(15) 0.0303(16) -0.0077(12) -0.0079(12) 0.0064(13)
C40 0.0183(14) 0.0239(16) 0.0382(17) -0.0096(12) -0.0106(12) -0.0010(13)
C41 0.0197(14) 0.0223(15) 0.0311(15) -0.0038(12) -0.0062(11) 0.0035(13)
C42 0.0378(19) 0.0314(18) 0.0393(19) -0.0146(15) -0.0102(14) 0.0072(16)
N3 0.0203(12) 0.0174(12) 0.0224(12) -0.0034(9) -0.0070(9) -0.0016(10)
F7 0.094(2) 0.0196(10) 0.0503(13) -0.0039(9) -0.0292(13) 0.0061(12)
F8 0.0670(17) 0.0441(14) 0.0843(19) 0.0131(13) -0.0533(15) -0.0016(13)
F9 0.087(2) 0.0495(14) 0.0315(11) 0.0053(10) -0.0043(11) 0.0211(14)
O9 0.0197(10) 0.0207(11) 0.0312(11) -0.0039(8) -0.0111(8) -0.0040(9)
O10 0.0273(11) 0.0189(11) 0.0441(13) -0.0110(9) -0.0124(9) 0.0048(10)
O11 0.0176(10) 0.0174(10) 0.0260(10) -0.0045(8) -0.0084(7) 0.0023(8)
O12 0.0152(10) 0.0300(12) 0.0267(10) -0.0024(9) -0.0039(7) -0.0047(9)
C43 0.0279(17) 0.0269(17) 0.0418(18) -0.0054(14) -0.0128(13) -0.0118(15)
C44 0.0160(13) 0.0171(14) 0.0207(13) -0.0024(10) -0.0033(10) -0.0023(12)
C45 0.0146(13) 0.0157(13) 0.0205(13) -0.0022(10) -0.0062(10) -0.0001(11)
C46 0.0177(13) 0.0197(14) 0.0204(13) -0.0040(10) -0.0060(10) -0.0007(12)
C47 0.0227(15) 0.0222(15) 0.0268(15) 0.0003(12) -0.0078(11) -0.0060(13)
C48 0.0296(16) 0.0180(15) 0.0293(15) -0.0031(12) -0.0131(12) -0.0038(13)
C49 0.0208(14) 0.0154(13) 0.0240(14) -0.0047(11) -0.0078(10) 0.0008(12)
C50 0.0179(13) 0.0140(13) 0.0226(13) -0.0036(10) -0.0058(10) 0.0007(11)
C51 0.0147(13) 0.0209(14) 0.0220(13) -0.0046(11) -0.0040(10) 0.0071(12)
C52 0.0260(15) 0.0161(14) 0.0241(14) -0.0023(11) -0.0104(11) -0.0031(12)
C53 0.0247(15) 0.0238(15) 0.0312(16) -0.0005(12) -0.0160(12) -0.0048(13)
C54 0.0318(16) 0.0231(15) 0.0252(15) -0.0020(12) -0.0142(12) -0.0018(14)
C55 0.0239(14) 0.0191(14) 0.0195(13) -0.0027(11) -0.0068(10) 0.0004(12)
C56 0.0203(14) 0.0216(15) 0.0230(14) -0.0045(11) -0.0060(10) -0.0015(12)
C57 0.0197(14) 0.0175(14) 0.0238(14) -0.0052(11) -0.0054(10) -0.0005(12)
C58 0.0148(13) 0.0239(15) 0.0268(14) -0.0041(11) -0.0044(10) -0.0003(12)
C59 0.0240(15) 0.0224(15) 0.0276(15) -0.0032(12) -0.0045(11) -0.0022(13)
C60 0.0295(16) 0.0217(15) 0.0308(16) -0.0074(12) -0.0105(12) 0.0045(13)
C61 0.0213(15) 0.0289(18) 0.0462(19) -0.0068(14) -0.0069(13) 0.0097(14)
C62 0.0193(15) 0.0297(17) 0.0326(16) -0.0049(13) -0.0010(11) 0.0057(14)
C63 0.043(2) 0.0235(17) 0.0375(18) -0.0053(13) -0.0145(15) 0.0061(15)

loop_
_atom_type_symbol
_atom_type_description
_atom_type_scat_dispersion_real
_atom_type_scat_dispersion_imag
_atom_type_scat_source
C C 0.0181 0.0091 'International Tables Vol C Tables 4.2.6.8 and 6.1.1.4'
H H 0.0000 0.0000 'International Tables Vol C Tables 4.2.6.8 and 6.1.1.4'
F F 0.0727 0.0534 'International Tables Vol C Tables 4.2.6.8 and 6.1.1.4'
N N 0.0311 0.0180 'International Tables Vol C Tables 4.2.6.8 and 6.1.1.4'
O O 0.0492 0.0322 'International Tables Vol C Tables 4.2.6.8 and 6.1.1.4'

loop_
_exptl_crystal_face_index_h
_exptl_crystal_face_index_k
_exptl_crystal_face_index_l
_exptl_crystal_face_perp_dist
_exptl_oxdiff_crystal_face_indexfrac_h
_exptl_oxdiff_crystal_face_indexfrac_k
_exptl_oxdiff_crystal_face_indexfrac_l
_exptl_oxdiff_crystal_face_x
_exptl_oxdiff_crystal_face_y
_exptl_oxdiff_crystal_face_z
-5 -6 3 0.0525 -4.9984 -5.9973 2.9903 0.4215 -0.0356 0.9389
5 6 -3 0.0525 4.9984 5.9973 -2.9903 -0.4215 0.0356 -0.9389
-6 5 -2 0.0669 -5.9934 4.9987 -1.9951 0.1015 0.9159 0.1811
6 -5 2 0.0669 5.9934 -4.9987 1.9951 -0.1015 -0.9159 -0.1811
-1 -1 13 0.0223 -1.0028 -1.0042 12.9841 0.9664 -0.1680 0.2622
1 1 -13 0.0223 1.0028 1.0042 -12.9841 -0.9664 0.1680 -0.2622
5 6 9 0.0649 4.9954 5.9928 8.9961 0.4322 -0.1341 -0.8525
1 -2 -13 0.0263 1.0020 -1.9942 -12.9866 -0.9649 -0.0482 -0.0396
-1 -1 -14 0.0148 -0.9959 -0.9941 -13.9852 -0.9545 0.2137 0.0679

loop_
_geom_angle_atom_site_label_1
_geom_angle_atom_site_label_2
_geom_angle_atom_site_label_3
_geom_angle
C2 O1 C1 115.2(2)
C9 N1 C10 114.4(2)
C9 N1 C13 128.0(2)
C13 N1 C10 113.2(2)
O1 C1 H1A 109.5
O1 C1 H1B 109.5
O1 C1 H1C 109.5
H1A C1 H1B 109.5
H1A C1 H1C 109.5
H1B C1 H1C 109.5
O1 C2 C3 110.5(2)
O2 C2 O1 123.9(3)
O2 C2 C3 125.6(3)
C5 O3 C8 96.1(2)
C2 C3 H3 110.4
C2 C3 C4 113.4(2)
C2 C3 C8 112.2(2)
C4 C3 H3 110.4
C8 C3 H3 110.4
C8 C3 C4 99.5(2)
C3 C4 H4 111.1
C5 C4 C3 102.1(2)
C5 C4 H4 111.1
C9 C4 C3 117.6(2)
C9 C4 H4 111.1
C9 C4 C5 103.0(2)
O3 C5 C4 101.7(2)
O3 C5 C6 102.7(2)
O3 C5 C10 111.2(2)
C6 C5 C4 111.4(2)
C10 C5 C4 104.6(2)
C10 C5 C6 123.3(2)
C5 C6 H6A 111.7
C5 C6 H6B 111.7
C5 C6 C7 100.5(2)
H6A C6 H6B 109.4
C7 C6 H6A 111.7
C7 C6 H6B 111.7
C6 C7 H7A 111.4
C6 C7 H7B 111.4
H7A C7 H7B 109.3
C8 C7 C6 101.6(2)
C8 C7 H7A 111.4
C8 C7 H7B 111.4
O3 C8 C3 102.7(2)
O3 C8 C7 102.7(2)
O3 C8 H8 113.3
C3 C8 H8 113.3
C7 C8 C3 110.4(2)
C7 C8 H8 113.3
N1 C9 C4 107.4(2)
O4 C9 N1 125.6(3)
O4 C9 C4 127.0(2)
N1 C10 C5 103.0(2)
N1 C10 H10 109.6
N1 C10 C11 102.6(2)
C5 C10 H10 109.6
C5 C10 C11 121.6(3)
C11 C10 H10 109.6
C10 C11 H11A 111.6
C10 C11 H11B 111.6
C10 C11 C12 100.9(2)
H11A C11 H11B 109.4
C12 C11 H11A 111.6
C12 C11 H11B 111.6
C11 C12 H12A 110.8
C11 C12 H12B 110.8
H12A C12 H12B 108.9
C13 C12 C11 104.6(2)
C13 C12 H12A 110.8
C13 C12 H12B 110.8
N1 C13 C12 101.3(2)
N1 C13 H13 110.6
N1 C13 C14 110.3(2)
C12 C13 H13 110.6
C12 C13 C14 113.2(3)
C14 C13 H13 110.6
C13 C14 H14A 109.4
C13 C14 H14B 109.4
H14A C14 H14B 108.0
C15 C14 C13 111.3(2)
C15 C14 H14A 109.4
C15 C14 H14B 109.4
C16 C15 C14 120.1(3)
C16 C15 C20 118.4(3)
C20 C15 C14 121.4(3)
C15 C16 H16 119.7
C17 C16 C15 120.5(3)
C17 C16 H16 119.7
C16 C17 H17 119.8
C18 C17 C16 120.5(3)
C18 C17 H17 119.8
C17 C18 C21 120.2(3)
C19 C18 C17 119.6(3)
C19 C18 C21 120.2(3)
C18 C19 H19 120.0
C18 C19 C20 120.0(3)
C20 C19 H19 120.0
C15 C20 H20 119.5
C19 C20 C15 120.9(3)
C19 C20 H20 119.5
F1 C21 F2 104.7(3)
F1 C21 C18 112.9(3)
F2 C21 C18 112.7(3)
F3 C21 F1 105.6(3)
F3 C21 F2 107.7(3)
F3 C21 C18 112.7(3)
C72 N4 C73 115.2(2)
C72 N4 C76 129.1(3)
C76 N4 C73 113.1(2)
C65 O13 C64 115.4(2)
C70 O15 C67 96.3(2)
O13 C64 H64A 109.5
O13 C64 H64B 109.5
O13 C64 H64C 109.5
H64A C64 H64B 109.5
H64A C64 H64C 109.5
H64B C64 H64C 109.5
O13 C65 C66 111.9(2)
O14 C65 O13 122.6(3)
O14 C65 C66 125.5(3)
C65 C66 H66 110.6
C65 C66 C67 112.2(2)
C65 C66 C71 113.6(2)
C67 C66 H66 110.6
C67 C66 C71 98.7(2)
C71 C66 H66 110.6
O15 C67 C66 103.1(2)
O15 C67 H67 113.3
O15 C67 C68 102.2(2)
C66 C67 H67 113.3
C66 C67 C68 110.7(2)
C68 C67 H67 113.3
C67 C68 H68A 111.4
C67 C68 H68B 111.4
C67 C68 C69 102.0(2)
H68A C68 H68B 109.2
C69 C68 H68A 111.4
C69 C68 H68B 111.4
C68 C69 H69A 111.7
C68 C69 H69B 111.7
H69A C69 H69B 109.5
C70 C69 C68 100.2(2)
C70 C69 H69A 111.7
C70 C69 H69B 111.7
O15 C70 C69 102.9(2)
O15 C70 C71 101.7(2)
O15 C70 C73 109.9(2)
C69 C70 C71 110.6(2)
C69 C70 C73 124.3(2)
C73 C70 C71 105.4(2)
C66 C71 H71 111.1
C70 C71 C66 102.7(2)
C70 C71 H71 111.1
C72 C71 C66 116.9(2)
C72 C71 C70 103.3(2)
C72 C71 H71 111.1
N4 C72 C71 107.7(2)
O16 C72 N4 125.8(3)
O16 C72 C71 126.5(3)
N4 C73 C70 102.2(2)
N4 C73 H73 109.6
N4 C73 C74 102.2(2)
C70 C73 H73 109.6
C74 C73 C70 122.7(2)
C74 C73 H73 109.6
C73 C74 H74A 111.5
C73 C74 H74B 111.5
C73 C74 C75 101.2(2)
H74A C74 H74B 109.3
C75 C74 H74A 111.5
C75 C74 H74B 111.5
C74 C75 H75A 110.8
C74 C75 H75B 110.8
H75A C75 H75B 108.9
C76 C75 C74 104.8(2)
C76 C75 H75A 110.8
C76 C75 H75B 110.8
N4 C76 C75 101.8(2)
N4 C76 H76 110.6
N4 C76 C77 111.6(2)
C75 C76 H76 110.6
C77 C76 C75 111.5(2)
C77 C76 H76 110.6
C76 C77 H77A 109.5
C76 C77 H77B 109.5
H77A C77 H77B 108.1
C78 C77 C76 110.7(2)
C78 C77 H77A 109.5
C78 C77 H77B 109.5
C79 C78 C77 123.1(3)
C79 C78 C83 117.8(3)
C83 C78 C77 119.1(3)
C78 C79 H79 119.6
C78 C79 C80 120.7(3)
C80 C79 H79 119.6
C79 C80 H80 120.1
C81 C80 C79 119.9(3)
C81 C80 H80 120.1
C80 C81 C82 120.1(3)
C80 C81 C84 121.6(3)
C82 C81 C84 118.3(3)
C81 C82 H82 120.1
C83 C82 C81 119.9(3)
C83 C82 H82 120.1
C78 C83 H83 119.2
C82 C83 C78 121.5(3)
C82 C83 H83 119.2
F10 C84 C81 112.5(3)
F11 C84 F10 106.0(4)
F11 C84 F12 107.5(4)
F11 C84 C81 113.5(3)
F12 C84 F10 103.4(3)
F12 C84 C81 113.1(3)
C30 N2 C31 115.0(2)
C30 N2 C34 129.0(2)
C34 N2 C31 113.3(2)
C23 O5 C22 114.8(2)
C25 O7 C28 96.4(2)
O5 C22 H22A 109.5
O5 C22 H22B 109.5
O5 C22 H22C 109.5
H22A C22 H22B 109.5
H22A C22 H22C 109.5
H22B C22 H22C 109.5
O5 C23 C24 111.5(2)
O6 C23 O5 123.0(3)
O6 C23 C24 125.5(2)
C23 C24 H24 110.8
C23 C24 C25 111.8(2)
C23 C24 C29 113.5(2)
C25 C24 H24 110.8
C25 C24 C29 98.5(2)
C29 C24 H24 110.8
O7 C25 C24 103.0(2)
O7 C25 H25 113.4
O7 C25 C26 102.6(2)
C24 C25 H25 113.4
C26 C25 C24 110.2(2)
C26 C25 H25 113.4
C25 C26 H26A 111.3
C25 C26 H26B 111.3
C25 C26 C27 102.2(2)
H26A C26 H26B 109.2
C27 C26 H26A 111.3
C27 C26 H26B 111.3
C26 C27 H27A 111.8
C26 C27 H27B 111.8
H27A C27 H27B 109.5
C28 C27 C26 99.9(2)
C28 C27 H27A 111.8
C28 C27 H27B 111.8
O7 C28 C27 102.3(2)
O7 C28 C29 102.1(2)
O7 C28 C31 110.6(2)
C27 C28 C29 110.6(2)
C31 C28 C27 123.7(2)
C31 C28 C29 105.6(2)
C24 C29 H29 111.0
C28 C29 C24 102.8(2)
C28 C29 H29 111.0
C30 C29 C24 117.2(2)
C30 C29 C28 103.0(2)
C30 C29 H29 111.0
N2 C30 C29 107.6(2)
O8 C30 N2 126.5(3)
O8 C30 C29 125.9(3)
N2 C31 C28 102.7(2)
N2 C31 H31 109.5
N2 C31 C32 102.0(2)
C28 C31 H31 109.5
C28 C31 C32 122.6(2)
C32 C31 H31 109.5
C31 C32 H32A 111.5
C31 C32 H32B 111.5
C31 C32 C33 101.2(2)
H32A C32 H32B 109.3
C33 C32 H32A 111.5
C33 C32 H32B 111.5
C32 C33 H33A 110.9
C32 C33 H33B 110.9
C32 C33 C34 104.4(2)
H33A C33 H33B 108.9
C34 C33 H33A 110.9
C34 C33 H33B 110.9
N2 C34 C33 101.9(2)
N2 C34 H34 110.4
N2 C34 C35 112.1(2)
C33 C34 H34 110.4
C35 C34 C33 111.5(3)
C35 C34 H34 110.4
C34 C35 H35A 109.7
C34 C35 H35B 109.7
H35A C35 H35B 108.2
C36 C35 C34 109.9(2)
C36 C35 H35A 109.7
C36 C35 H35B 109.7
C37 C36 C35 118.7(3)
C41 C36 C35 123.2(3)
C41 C36 C37 118.0(3)
C36 C37 H37 119.3
C38 C37 C36 121.4(3)
C38 C37 H37 119.3
C37 C38 H38 120.1
C37 C38 C39 119.8(3)
C39 C38 H38 120.1
C38 C39 C40 120.3(3)
C38 C39 C42 118.3(3)
C40 C39 C42 121.4(3)
C39 C40 H40 120.3
C41 C40 C39 119.5(3)
C41 C40 H40 120.3
C36 C41 C40 121.1(3)
C36 C41 H41 119.5
C40 C41 H41 119.5
F4 C42 C39 112.3(3)
F5 C42 F4 106.2(3)
F5 C42 C39 112.8(3)
F6 C42 F4 106.7(3)
F6 C42 F5 106.3(3)
F6 C42 C39 112.0(3)
C51 N3 C52 115.0(2)
C51 N3 C55 128.1(3)
C52 N3 C55 112.9(2)
C44 O9 C43 114.6(2)
C46 O11 C49 96.0(2)
O9 C43 H43A 109.5
O9 C43 H43B 109.5
O9 C43 H43C 109.5
H43A C43 H43B 109.5
H43A C43 H43C 109.5
H43B C43 H43C 109.5
O9 C44 C45 110.7(2)
O10 C44 O9 123.8(3)
O10 C44 C45 125.5(3)
C44 C45 H45 110.3
C44 C45 C46 112.3(2)
C44 C45 C50 113.3(2)
C46 C45 H45 110.3
C46 C45 C50 100.1(2)
C50 C45 H45 110.3
O11 C46 C45 102.5(2)
O11 C46 H46 113.4
O11 C46 C47 102.6(2)
C45 C46 H46 113.4
C45 C46 C47 110.5(2)
C47 C46 H46 113.4
C46 C47 H47A 111.4
C46 C47 H47B 111.4
C46 C47 C48 101.7(2)
H47A C47 H47B 109.3
C48 C47 H47A 111.4
C48 C47 H47B 111.4
C47 C48 H48A 111.7
C47 C48 H48B 111.7
H48A C48 H48B 109.5
C49 C48 C47 100.2(2)
C49 C48 H48A 111.7
C49 C48 H48B 111.7
O11 C49 C48 102.9(2)
O11 C49 C50 101.8(2)
O11 C49 C52 111.1(2)
C48 C49 C50 111.8(2)
C52 C49 C48 122.9(3)
C52 C49 C50 104.4(2)
C45 C50 H50 111.3
C49 C50 C45 101.3(2)
C49 C50 H50 111.3
C51 C50 C45 117.8(2)
C51 C50 C49 103.0(2)
C51 C50 H50 111.3
N3 C51 C50 107.1(2)
O12 C51 N3 126.3(3)
O12 C51 C50 126.5(3)
N3 C52 C49 102.8(2)
N3 C52 H52 109.3
N3 C52 C53 102.7(2)
C49 C52 H52 109.3
C49 C52 C53 122.3(3)
C53 C52 H52 109.3
C52 C53 H53A 111.7
C52 C53 H53B 111.7
C52 C53 C54 100.6(2)
H53A C53 H53B 109.4
C54 C53 H53A 111.7
C54 C53 H53B 111.7
C53 C54 H54A 110.9
C53 C54 H54B 110.9
H54A C54 H54B 108.9
C55 C54 C53 104.3(2)
C55 C54 H54A 110.9
C55 C54 H54B 110.9
N3 C55 C54 101.2(2)
N3 C55 H55 110.3
N3 C55 C56 111.6(2)
C54 C55 H55 110.3
C54 C55 C56 112.9(2)
C56 C55 H55 110.3
C55 C56 H56A 109.4
C55 C56 H56B 109.4
H56A C56 H56B 108.0
C57 C56 C55 111.2(2)
C57 C56 H56A 109.4
C57 C56 H56B 109.4
C58 C57 C56 121.4(3)
C62 C57 C56 120.5(3)
C62 C57 C58 118.1(3)
C57 C58 H58 119.4
C59 C58 C57 121.2(3)
C59 C58 H58 119.4
C58 C59 H59 120.2
C60 C59 C58 119.6(3)
C60 C59 H59 120.2
C59 C60 C61 119.8(3)
C59 C60 C63 120.3(3)
C61 C60 C63 119.9(3)
C60 C61 H61 119.8
C62 C61 C60 120.4(3)
C62 C61 H61 119.8
C57 C62 H62 119.6
C61 C62 C57 120.8(3)
C61 C62 H62 119.6
F7 C63 F8 106.2(3)
F7 C63 C60 112.4(3)
F8 C63 C60 112.3(3)
F9 C63 F7 105.4(3)
F9 C63 F8 107.3(3)
F9 C63 C60 112.7(3)

loop_
_geom_bond_atom_site_label_1
_geom_bond_atom_site_label_2
_geom_bond_distance
F1 C21 1.342(4)
O1 C1 1.445(4)
O1 C2 1.347(3)
N1 C9 1.354(4)
N1 C10 1.474(4)
N1 C13 1.467(3)
C1 H1A 0.9600
C1 H1B 0.9600
C1 H1C 0.9600
F2 C21 1.343(4)
O2 C2 1.199(4)
C2 C3 1.503(4)
F3 C21 1.341(4)
O3 C5 1.442(3)
O3 C8 1.442(3)
C3 H3 0.9800
C3 C4 1.566(4)
C3 C8 1.545(4)
O4 C9 1.231(4)
C4 H4 0.9800
C4 C5 1.550(4)
C4 C9 1.526(4)
C5 C6 1.524(4)
C5 C10 1.514(4)
C6 H6A 0.9700
C6 H6B 0.9700
C6 C7 1.553(4)
C7 H7A 0.9700
C7 H7B 0.9700
C7 C8 1.542(4)
C8 H8 0.9800
C10 H10 0.9800
C10 C11 1.525(4)
C11 H11A 0.9700
C11 H11B 0.9700
C11 C12 1.536(4)
C12 H12A 0.9700
C12 H12B 0.9700
C12 C13 1.535(4)
C13 H13 0.9800
C13 C14 1.543(4)
C14 H14A 0.9700
C14 H14B 0.9700
C14 C15 1.511(4)
C15 C16 1.389(4)
C15 C20 1.396(4)
C16 H16 0.9300
C16 C17 1.387(4)
C17 H17 0.9300
C17 C18 1.387(5)
C18 C19 1.380(5)
C18 C21 1.491(4)
C19 H19 0.9300
C19 C20 1.388(4)
C20 H20 0.9300
N4 C72 1.353(4)
N4 C73 1.475(4)
N4 C76 1.468(4)
F10 C84 1.335(5)
F11 C84 1.305(5)
F12 C84 1.325(4)
O13 C64 1.450(4)
O13 C65 1.344(3)
O14 C65 1.205(4)
O15 C67 1.441(3)
O15 C70 1.437(3)
O16 C72 1.237(4)
C64 H64A 0.9600
C64 H64B 0.9600
C64 H64C 0.9600
C65 C66 1.504(4)
C66 H66 0.9800
C66 C67 1.540(4)
C66 C71 1.568(4)
C67 H67 0.9800
C67 C68 1.543(4)
C68 H68A 0.9700
C68 H68B 0.9700
C68 C69 1.552(4)
C69 H69A 0.9700
C69 H69B 0.9700
C69 C70 1.518(4)
C70 C71 1.553(4)
C70 C73 1.522(4)
C71 H71 0.9800
C71 C72 1.520(4)
C73 H73 0.9800
C73 C74 1.522(4)
C74 H74A 0.9700
C74 H74B 0.9700
C74 C75 1.538(4)
C75 H75A 0.9700
C75 H75B 0.9700
C75 C76 1.536(4)
C76 H76 0.9800
C76 C77 1.536(4)
C77 H77A 0.9700
C77 H77B 0.9700
C77 C78 1.501(4)
C78 C79 1.386(4)
C78 C83 1.400(4)
C79 H79 0.9300
C79 C80 1.399(5)
C80 H80 0.9300
C80 C81 1.375(5)
C81 C82 1.380(5)
C81 C84 1.497(5)
C82 H82 0.9300
C82 C83 1.373(5)
C83 H83 0.9300
N2 C30 1.348(4)
N2 C31 1.469(3)
N2 C34 1.460(4)
F4 C42 1.347(5)
F5 C42 1.333(5)
O5 C22 1.449(4)
O5 C23 1.344(3)
F6 C42 1.329(4)
O6 C23 1.202(4)
O7 C25 1.433(3)
O7 C28 1.441(3)
O8 C30 1.236(4)
C22 H22A 0.9600
C22 H22B 0.9600
C22 H22C 0.9600
C23 C24 1.516(4)
C24 H24 0.9800
C24 C25 1.546(4)
C24 C29 1.566(4)
C25 H25 0.9800
C25 C26 1.545(4)
C26 H26A 0.9700
C26 H26B 0.9700
C26 C27 1.549(4)
C27 H27A 0.9700
C27 H27B 0.9700
C27 C28 1.527(4)
C28 C29 1.546(4)
C28 C31 1.511(4)
C29 H29 0.9800
C29 C30 1.525(4)
C31 H31 0.9800
C31 C32 1.524(4)
C32 H32A 0.9700
C32 H32B 0.9700
C32 C33 1.537(4)
C33 H33A 0.9700
C33 H33B 0.9700
C33 C34 1.543(4)
C34 H34 0.9800
C34 C35 1.534(4)
C35 H35A 0.9700
C35 H35B 0.9700
C35 C36 1.507(4)
C36 C37 1.399(4)
C36 C41 1.384(4)
C37 H37 0.9300
C37 C38 1.370(5)
C38 H38 0.9300
C38 C39 1.375(5)
C39 C40 1.389(4)
C39 C42 1.496(5)
C40 H40 0.9300
C40 C41 1.386(4)
C41 H41 0.9300
N3 C51 1.346(4)
N3 C52 1.472(4)
N3 C55 1.473(4)
F7 C63 1.332(4)
F8 C63 1.336(4)
F9 C63 1.330(4)
O9 C43 1.451(4)
O9 C44 1.345(3)
O10 C44 1.191(4)
O11 C46 1.440(3)
O11 C49 1.444(3)
O12 C51 1.232(4)
C43 H43A 0.9600
C43 H43B 0.9600
C43 H43C 0.9600
C44 C45 1.516(4)
C45 H45 0.9800
C45 C46 1.538(4)
C45 C50 1.568(4)
C46 H46 0.9800
C46 C47 1.541(4)
C47 H47A 0.9700
C47 H47B 0.9700
C47 C48 1.559(4)
C48 H48A 0.9700
C48 H48B 0.9700
C48 C49 1.521(4)
C49 C50 1.552(4)
C49 C52 1.516(4)
C50 H50 0.9800
C50 C51 1.528(4)
C52 H52 0.9800
C52 C53 1.519(4)
C53 H53A 0.9700
C53 H53B 0.9700
C53 C54 1.545(4)
C54 H54A 0.9700
C54 H54B 0.9700
C54 C55 1.533(4)
C55 H55 0.9800
C55 C56 1.542(4)
C56 H56A 0.9700
C56 H56B 0.9700
C56 C57 1.509(4)
C57 C58 1.396(4)
C57 C62 1.391(4)
C58 H58 0.9300
C58 C59 1.389(4)
C59 H59 0.9300
C59 C60 1.379(4)
C60 C61 1.387(5)
C60 C63 1.498(4)
C61 H61 0.9300
C61 C62 1.381(5)
C62 H62 0.9300

loop_
_geom_torsion_atom_site_label_1
_geom_torsion_atom_site_label_2
_geom_torsion_atom_site_label_3
_geom_torsion_atom_site_label_4
_geom_torsion
O1 C2 C3 C4 -94.9(3)
O1 C2 C3 C8 153.3(2)
N1 C10 C11 C12 35.7(3)
N1 C13 C14 C15 -171.2(2)
C1 O1 C2 O2 -9.9(4)
C1 O1 C2 C3 171.9(2)
O2 C2 C3 C4 86.8(4)
O2 C2 C3 C8 -24.9(4)
C2 C3 C4 C5 -117.6(2)
C2 C3 C4 C9 -5.7(3)
C2 C3 C8 O3 83.2(3)
C2 C3 C8 C7 -167.9(2)
O3 C5 C6 C7 -37.7(3)
O3 C5 C10 N1 84.3(3)
O3 C5 C10 C11 -29.6(4)
C3 C4 C5 O3 33.7(2)
C3 C4 C5 C6 -75.1(3)
C3 C4 C5 C10 149.5(2)
C3 C4 C9 N1 -130.7(3)
C3 C4 C9 O4 50.7(4)
C4 C3 C8 O3 -37.0(3)
C4 C3 C8 C7 71.9(3)
C4 C5 C6 C7 70.4(3)
C4 C5 C10 N1 -24.7(3)
C4 C5 C10 C11 -138.5(3)
C5 O3 C8 C3 59.4(2)
C5 O3 C8 C7 -55.3(2)
C5 C4 C9 N1 -19.4(3)
C5 C4 C9 O4 162.0(3)
C5 C6 C7 C8 3.4(3)
C5 C10 C11 C12 149.8(3)
C6 C5 C10 N1 -153.1(3)
C6 C5 C10 C11 93.0(4)
C6 C7 C8 O3 31.8(3)
C6 C7 C8 C3 -77.2(3)
C8 O3 C5 C4 -57.1(2)
C8 O3 C5 C6 58.3(2)
C8 O3 C5 C10 -167.9(2)
C8 C3 C4 C5 1.8(3)
C8 C3 C4 C9 113.6(3)
C9 N1 C10 C5 13.6(3)
C9 N1 C10 C11 140.6(3)
C9 N1 C13 C12 -163.0(3)
C9 N1 C13 C14 -42.9(4)
C9 C4 C5 O3 -88.7(2)
C9 C4 C5 C6 162.4(2)
C9 C4 C5 C10 27.1(3)
C10 N1 C9 O4 -177.4(3)
C10 N1 C9 C4 4.0(3)
C10 N1 C13 C12 -7.8(3)
C10 N1 C13 C14 112.3(3)
C10 C5 C6 C7 -164.1(3)
C10 C11 C12 C13 -41.9(3)
C11 C12 C13 N1 30.7(3)
C11 C12 C13 C14 -87.4(3)
C12 C13 C14 C15 -58.6(3)
C13 N1 C9 O4 -22.5(5)
C13 N1 C9 C4 158.9(3)
C13 N1 C10 C5 -145.1(2)
C13 N1 C10 C11 -18.1(3)
C13 C14 C15 C16 105.3(3)
C13 C14 C15 C20 -72.2(4)
C14 C15 C16 C17 -175.6(3)
C14 C15 C20 C19 175.9(3)
C15 C16 C17 C18 -0.8(5)
C16 C15 C20 C19 -1.6(5)
C16 C17 C18 C19 -0.9(5)
C16 C17 C18 C21 178.0(3)
C17 C18 C19 C20 1.3(5)
C17 C18 C21 F1 -150.1(3)
C17 C18 C21 F2 91.5(4)
C17 C18 C21 F3 -30.6(5)
C18 C19 C20 C15 0.0(5)
C19 C18 C21 F1 28.8(5)
C19 C18 C21 F2 -89.6(4)
C19 C18 C21 F3 148.3(3)
C20 C15 C16 C17 2.0(5)
C21 C18 C19 C20 -177.6(3)
N4 C73 C74 C75 -37.2(3)
N4 C76 C77 C78 -166.3(2)
O13 C65 C66 C67 -152.1(2)
O13 C65 C66 C71 97.1(3)
O14 C65 C66 C67 28.2(4)
O14 C65 C66 C71 -82.7(4)
O15 C67 C68 C69 -31.3(3)
O15 C70 C71 C66 -31.9(3)
O15 C70 C71 C72 90.1(2)
O15 C70 C73 N4 -85.9(3)
O15 C70 C73 C74 27.4(4)
C64 O13 C65 O14 8.3(4)
C64 O13 C65 C66 -171.5(3)
C65 C66 C67 O15 -81.7(3)
C65 C66 C67 C68 169.7(2)
C65 C66 C71 C70 115.3(3)
C65 C66 C71 C72 3.0(3)
C66 C67 C68 C69 78.0(3)
C66 C71 C72 N4 128.6(3)
C66 C71 C72 O16 -51.2(4)
C67 O15 C70 C69 -58.8(2)
C67 O15 C70 C71 55.7(2)
C67 O15 C70 C73 167.0(2)
C67 C66 C71 C70 -3.5(3)
C67 C66 C71 C72 -115.8(3)
C67 C68 C69 C70 -3.8(3)
C68 C69 C70 O15 38.2(3)
C68 C69 C70 C71 -69.7(3)
C68 C69 C70 C73 163.5(3)
C69 C70 C71 C66 76.8(3)
C69 C70 C71 C72 -161.2(2)
C69 C70 C73 N4 151.9(3)
C69 C70 C73 C74 -94.8(4)
C70 O15 C67 C66 -60.0(2)
C70 O15 C67 C68 55.0(2)
C70 C71 C72 N4 16.6(3)
C70 C71 C72 O16 -163.1(3)
C70 C73 C74 C75 -150.5(3)
C71 C66 C67 O15 38.2(3)
C71 C66 C67 C68 -70.4(3)
C71 C70 C73 N4 22.9(3)
C71 C70 C73 C74 136.2(3)
C72 N4 C73 C70 -13.6(3)
C72 N4 C73 C74 -141.3(3)
C72 N4 C76 C75 163.7(3)
C72 N4 C76 C77 44.7(4)
C73 N4 C72 O16 177.6(3)
C73 N4 C72 C71 -2.1(3)
C73 N4 C76 C75 3.3(3)
C73 N4 C76 C77 -115.7(3)
C73 C70 C71 C66 -146.5(2)
C73 C70 C71 C72 -24.5(3)
C73 C74 C75 C76 40.7(3)
C74 C75 C76 N4 -27.2(3)
C74 C75 C76 C77 91.9(3)
C75 C76 C77 C78 80.6(3)
C76 N4 C72 O16 17.6(5)
C76 N4 C72 C71 -162.1(3)
C76 N4 C73 C70 149.6(2)
C76 N4 C73 C74 21.9(3)
C76 C77 C78 C79 -104.7(3)
C76 C77 C78 C83 74.8(4)
C77 C78 C79 C80 179.6(3)
C77 C78 C83 C82 179.7(3)
C78 C79 C80 C81 0.6(5)
C79 C78 C83 C82 -0.8(5)
C79 C80 C81 C82 -0.7(5)
C79 C80 C81 C84 178.3(3)
C80 C81 C82 C83 0.0(5)
C80 C81 C84 F10 -121.9(4)
C80 C81 C84 F11 -1.5(5)
C80 C81 C84 F12 121.4(4)
C81 C82 C83 C78 0.7(6)
C82 C81 C84 F10 57.2(5)
C82 C81 C84 F11 177.5(4)
C82 C81 C84 F12 -59.5(5)
C83 C78 C79 C80 0.1(5)
C84 C81 C82 C83 -179.0(3)
N2 C31 C32 C33 37.7(3)
N2 C34 C35 C36 166.0(2)
O5 C23 C24 C25 151.4(2)
O5 C23 C24 C29 -98.2(3)
O6 C23 C24 C25 -27.2(4)
O6 C23 C24 C29 83.2(3)
O7 C25 C26 C27 29.9(3)
O7 C28 C29 C24 30.6(3)
O7 C28 C29 C30 -91.6(2)
O7 C28 C31 N2 87.3(3)
O7 C28 C31 C32 -26.2(4)
C22 O5 C23 O6 -9.1(4)
C22 O5 C23 C24 172.3(2)
C23 C24 C25 O7 80.5(3)
C23 C24 C25 C26 -170.7(2)
C23 C24 C29 C28 -113.8(2)
C23 C24 C29 C30 -1.6(3)
C24 C25 C26 C27 -79.2(3)
C24 C29 C30 N2 -128.5(3)
C24 C29 C30 O8 51.6(4)
C25 O7 C28 C27 59.3(2)
C25 O7 C28 C29 -55.2(2)
C25 O7 C28 C31 -167.2(2)
C25 C24 C29 C28 4.6(3)
C25 C24 C29 C30 116.7(2)
C25 C26 C27 C28 5.6(3)
C26 C27 C28 O7 -39.5(3)
C26 C27 C28 C29 68.7(3)
C26 C27 C28 C31 -164.7(3)
C27 C28 C29 C24 -77.6(3)
C27 C28 C29 C30 160.1(2)
C27 C28 C31 N2 -151.2(3)
C27 C28 C31 C32 95.4(3)
C28 O7 C25 C24 59.9(2)
C28 O7 C25 C26 -54.6(2)
C28 C29 C30 N2 -16.5(3)
C28 C29 C30 O8 163.7(3)
C28 C31 C32 C33 151.4(3)
C29 C24 C25 O7 -39.1(2)
C29 C24 C25 C26 69.7(3)
C29 C28 C31 N2 -22.4(3)
C29 C28 C31 C32 -135.9(3)
C30 N2 C31 C28 13.0(3)
C30 N2 C31 C32 140.8(2)
C30 N2 C34 C33 -163.1(3)
C30 N2 C34 C35 -43.8(4)
C31 N2 C30 O8 -177.7(3)
C31 N2 C30 C29 2.5(3)
C31 N2 C34 C33 -2.6(3)
C31 N2 C34 C35 116.7(3)
C31 C28 C29 C24 146.3(2)
C31 C28 C29 C30 24.0(3)
C31 C32 C33 C34 -40.6(3)
C32 C33 C34 N2 26.8(3)
C32 C33 C34 C35 -92.9(3)
C33 C34 C35 C36 -80.5(3)
C34 N2 C30 O8 -17.5(5)
C34 N2 C30 C29 162.7(3)
C34 N2 C31 C28 -150.4(2)
C34 N2 C31 C32 -22.6(3)
C34 C35 C36 C37 -75.4(3)
C34 C35 C36 C41 102.4(3)
C35 C36 C37 C38 179.8(3)
C35 C36 C41 C40 -178.7(3)
C36 C37 C38 C39 -1.5(5)
C37 C36 C41 C40 -0.9(5)
C37 C38 C39 C40 0.0(5)
C37 C38 C39 C42 -179.8(3)
C38 C39 C40 C41 1.0(5)
C38 C39 C42 F4 -161.7(3)
C38 C39 C42 F5 78.3(4)
C38 C39 C42 F6 -41.6(4)
C39 C40 C41 C36 -0.5(5)
C40 C39 C42 F4 18.6(5)
C40 C39 C42 F5 -101.4(4)
C40 C39 C42 F6 138.6(3)
C41 C36 C37 C38 1.9(5)
C42 C39 C40 C41 -179.2(3)
N3 C52 C53 C54 36.7(3)
N3 C55 C56 C57 -174.9(2)
O9 C44 C45 C46 155.2(2)
O9 C44 C45 C50 -92.2(3)
O10 C44 C45 C46 -24.8(4)
O10 C44 C45 C50 87.7(3)
O11 C46 C47 C48 31.9(3)
O11 C49 C50 C45 33.8(2)
O11 C49 C50 C51 -88.5(2)
O11 C49 C52 N3 84.7(3)
O11 C49 C52 C53 -29.6(4)
C43 O9 C44 O10 -8.9(4)
C43 O9 C44 C45 171.0(2)
C44 C45 C46 O11 83.5(3)
C44 C45 C46 C47 -167.8(2)
C44 C45 C50 C49 -118.0(2)
C44 C45 C50 C51 -6.7(3)
C45 C46 C47 C48 -76.9(3)
C45 C50 C51 N3 -130.5(3)
C45 C50 C51 O12 51.6(4)
C46 O11 C49 C48 58.6(2)
C46 O11 C49 C50 -57.3(2)
C46 O11 C49 C52 -168.1(2)
C46 C45 C50 C49 1.7(3)
C46 C45 C50 C51 113.1(3)
C46 C47 C48 C49 3.4(3)
C47 C48 C49 O11 -37.8(3)
C47 C48 C49 C50 70.7(3)
C47 C48 C49 C52 -163.9(3)
C48 C49 C50 C45 -75.4(3)
C48 C49 C50 C51 162.3(2)
C48 C49 C52 N3 -152.9(3)
C48 C49 C52 C53 92.7(4)
C49 O11 C46 C45 59.3(2)
C49 O11 C46 C47 -55.4(2)
C49 C50 C51 N3 -20.0(3)
C49 C50 C51 O12 162.1(3)
C49 C52 C53 C54 151.1(3)
C50 C45 C46 O11 -37.0(3)
C50 C45 C46 C47 71.8(3)
C50 C49 C52 N3 -24.3(3)
C50 C49 C52 C53 -138.6(3)
C51 N3 C52 C49 12.8(3)
C51 N3 C52 C53 140.7(3)
C51 N3 C55 C54 -164.0(3)
C51 N3 C55 C56 -43.7(4)
C52 N3 C51 O12 -177.2(3)
C52 N3 C51 C50 4.9(3)
C52 N3 C55 C54 -7.7(3)
C52 N3 C55 C56 112.6(3)
C52 C49 C50 C45 149.5(2)
C52 C49 C50 C51 27.2(3)
C52 C53 C54 C55 -42.8(3)
C53 C54 C55 N3 31.1(3)
C53 C54 C55 C56 -88.3(3)
C54 C55 C56 C57 -61.6(3)
C55 N3 C51 O12 -21.3(5)
C55 N3 C51 C50 160.8(3)
C55 N3 C52 C49 -146.8(2)
C55 N3 C52 C53 -18.9(3)
C55 C56 C57 C58 -74.4(4)
C55 C56 C57 C62 103.4(3)
C56 C57 C58 C59 176.4(3)
C56 C57 C62 C61 -175.5(3)
C57 C58 C59 C60 -0.7(5)
C58 C57 C62 C61 2.4(5)
C58 C59 C60 C61 1.9(5)
C58 C59 C60 C63 -179.2(3)
C59 C60 C61 C62 -1.1(5)
C59 C60 C63 F7 -94.2(4)
C59 C60 C63 F8 146.1(3)
C59 C60 C63 F9 24.8(5)
C60 C61 C62 C57 -1.1(5)
C61 C60 C63 F7 84.7(4)
C61 C60 C63 F8 -35.0(5)
C61 C60 C63 F9 -156.4(3)
C62 C57 C58 C59 -1.5(5)
C63 C60 C61 C62 -179.9(3)

loop_
_diffrn_oxdiff_twin_id
_diffrn_oxdiff_twin_ratio
_diffrn_oxdiff_twin_reflns_isolated
_diffrn_oxdiff_twin_reflns_overlapped
1 0.6812 17207 50576
2 0.3188 17292 50576

loop_
_twin_individual_id
_twin_individual_mass_fraction_refined
1 0.7305(8)
2 0.2695(8)
